data_4114894
loop_
_publ_author_name
'Yoshihiko Yamamoto'
'Hideyuki Takagishi'
'Kenji Itoh'

_publ_section_title
;
 Ruthenium(II)-Catalyzed [2 + 2 + 2] Cycloaddition of 1,6-Diynes with
 Tricarbonyl Compounds
;
_journal_name_full 'Journal of the American Chemical Society'
_journal_page_first 6844
_journal_page_last 6845
_journal_paper_doi 10.1021/ja0264100
_journal_volume 124
_journal_year 2002
_chemical_formula_sum 'C24 H21 Cl2 N O5 S'
_chemical_formula_weight 506.38
_chemical_name_systematic
; 
 ? 
;
_space_group_IT_number 2
_symmetry_cell_setting triclinic
_symmetry_space_group_name_Hall '-P 1'
_symmetry_space_group_name_H-M 'P -1'
_atom_sites_solution_hydrogens geom
_atom_sites_solution_primary direct
_atom_sites_solution_secondary difmap
_audit_creation_method SHELXL-97
_cell_angle_alpha 100.1930(10)
_cell_angle_beta 97.8050(10)
_cell_angle_gamma 109.7160(10)
_cell_formula_units_Z 2
_cell_length_a 8.1787(5)
_cell_length_b 11.8767(7)
_cell_length_c 13.1547(8)
_cell_measurement_temperature 173(2)
_cell_volume 1157.24(12)
_computing_cell_refinement 'Bruker SMART'
_computing_data_collection 'Bruker SMART'
_computing_data_reduction 'Bruker SHELXTL'
_computing_molecular_graphics 'Bruker SHELXTL'
_computing_publication_material 'Bruker SHELXTL'
_computing_structure_refinement 'SHELXL-97 (Sheldrick, 1997)'
_computing_structure_solution 'SHELXS-97 (Sheldrick, 1990)'
_diffrn_ambient_temperature 173(2)
_diffrn_measured_fraction_theta_full 0.974
_diffrn_measured_fraction_theta_max 0.974
_diffrn_measurement_device_type 'CCD area detector'
_diffrn_measurement_method 'phi and omega scans'
_diffrn_radiation_monochromator graphite
_diffrn_radiation_source 'fine-focus sealed tube'
_diffrn_radiation_type MoK\a
_diffrn_radiation_wavelength 0.71073
_diffrn_reflns_av_R_equivalents 0.0163
_diffrn_reflns_av_sigmaI/netI 0.0291
_diffrn_reflns_limit_h_max 11
_diffrn_reflns_limit_h_min -11
_diffrn_reflns_limit_k_max 14
_diffrn_reflns_limit_k_min -16
_diffrn_reflns_limit_l_max 17
_diffrn_reflns_limit_l_min -12
_diffrn_reflns_number 9078
_diffrn_reflns_theta_full 29.17
_diffrn_reflns_theta_max 29.17
_diffrn_reflns_theta_min 1.61
_exptl_absorpt_coefficient_mu 0.408
_exptl_absorpt_correction_type empirical
_exptl_absorpt_process_details (SADABS)
_exptl_crystal_colour orange
_exptl_crystal_density_diffrn 1.453
_exptl_crystal_description plate
_exptl_crystal_F_000 524
_exptl_crystal_size_max 0.1
_exptl_crystal_size_mid 0.4
_exptl_crystal_size_min 0.8
_refine_diff_density_max 0.830
_refine_diff_density_min -0.616
_refine_diff_density_rms 0.072
_refine_ls_extinction_method none
_refine_ls_goodness_of_fit_ref 0.702
_refine_ls_hydrogen_treatment mixed
_refine_ls_matrix_type full
_refine_ls_number_parameters 300
_refine_ls_number_reflns 6096
_refine_ls_number_restraints 0
_refine_ls_restrained_S_all 0.702
_refine_ls_R_factor_all 0.0615
_refine_ls_R_factor_gt 0.0502
_refine_ls_shift/su_max 0.118
_refine_ls_shift/su_mean 0.015
_refine_ls_structure_factor_coef Fsqd
_refine_ls_weighting_details 'calc w=1/[\s^2^(Fo^2^)+(0.1720P)^2^+0.3234P] where P=(Fo^2^+2Fc^2^)/3'
_refine_ls_weighting_scheme calc
_refine_ls_wR_factor_gt 0.1491
_refine_ls_wR_factor_ref 0.1644
_reflns_number_gt 4778
_reflns_number_total 6096
_reflns_threshold_expression >2sigma(I)
_cod_data_source_file ja0264100_s2_2.cif
_cod_data_source_block 7bg2Cl2
_cod_database_code 4114894

loop_
_symmetry_equiv_pos_as_xyz
'x, y, z'
'-x, -y, -z'

loop_
_atom_site_label
_atom_site_type_symbol
_atom_site_fract_x
_atom_site_fract_y
_atom_site_fract_z
_atom_site_U_iso_or_equiv
_atom_site_adp_type
_atom_site_occupancy
_atom_site_symmetry_multiplicity
_atom_site_calc_flag
_atom_site_refinement_flags
_atom_site_disorder_assembly
_atom_site_disorder_group
S1 S 0.25103(5) 0.15228(4) 0.99612(3) 0.03223(13) Uani 1 1 d . . .
C17 C 0.4541(2) 0.23558(15) 0.96632(13) 0.0282(3) Uani 1 1 d . . .
N1 N 0.12503(18) 0.05671(14) 0.88791(12) 0.0322(3) Uani 1 1 d . . .
O2 O 0.28361(17) 0.07861(14) 1.06582(11) 0.0438(3) Uani 1 1 d . . .
C13 C -0.5172(2) 0.00999(19) 0.28125(15) 0.0388(4) Uani 1 1 d . . .
H13 H -0.5970 0.0020 0.2184 0.047 Uiso 1 1 calc R . .
O1 O -0.0754(2) -0.25881(12) 0.58089(12) 0.0429(3) Uani 1 1 d . . .
C7 C -0.1207(2) -0.02444(15) 0.61016(13) 0.0282(3) Uani 1 1 d . . .
H7 H -0.1750 -0.1064 0.5681 0.034 Uiso 1 1 calc R . .
O3 O 0.16719(17) 0.23803(14) 1.02490(11) 0.0424(3) Uani 1 1 d . . .
C8 C -0.1578(2) 0.06049(14) 0.56556(13) 0.0276(3) Uani 1 1 d . . .
C18 C 0.5940(2) 0.19439(15) 0.97835(13) 0.0303(3) Uani 1 1 d . . .
H18 H 0.5823 0.1239 1.0058 0.036 Uiso 1 1 calc R . .
C3 C 0.0267(2) -0.10504(15) 0.74096(13) 0.0292(3) Uani 1 1 d . . .
C19 C 0.7506(2) 0.25711(16) 0.94998(14) 0.0319(3) Uani 1 1 d . . .
H19 H 0.8469 0.2296 0.9589 0.038 Uiso 1 1 calc R . .
C20 C 0.7693(2) 0.35965(15) 0.90871(14) 0.0319(3) Uani 1 1 d . . .
C16 C -0.2846(2) 0.02943(14) 0.46451(12) 0.0267(3) Uani 1 1 d . . .
C9 C -0.0920(2) 0.19720(15) 0.60228(14) 0.0337(4) Uani 1 1 d . . .
C10 C -0.2073(3) 0.24103(16) 0.52687(15) 0.0363(4) Uani 1 1 d . . .
C5 C 0.0618(2) 0.10159(16) 0.79969(13) 0.0309(3) Uani 1 1 d . . .
H5A H 0.1606 0.1667 0.7834 0.037 Uiso 1 1 calc R . .
H5B H -0.0310 0.1342 0.8150 0.037 Uiso 1 1 calc R . .
C2 C -0.0288(2) -0.23343(16) 0.67644(15) 0.0337(4) Uani 1 1 d . . .
C6 C -0.0125(2) -0.01185(15) 0.71085(13) 0.0278(3) Uani 1 1 d . . .
C21 C 0.6288(2) 0.40101(16) 0.89907(15) 0.0362(4) Uani 1 1 d . . .
H21 H 0.6409 0.4721 0.8725 0.043 Uiso 1 1 calc R . .
C23 C 0.9358(3) 0.42311(19) 0.87207(17) 0.0455(5) Uani 1 1 d . . .
H23A H 1.0317 0.3994 0.9026 0.068 Uiso 1 1 calc R . .
H23B H 0.9702 0.5125 0.8950 0.068 Uiso 1 1 calc R . .
H23C H 0.9137 0.3987 0.7948 0.068 Uiso 1 1 calc R . .
C15 C -0.3705(2) -0.08469(16) 0.39343(14) 0.0320(3) Uani 1 1 d . . .
H15 H -0.3506 -0.1555 0.4070 0.038 Uiso 1 1 calc R . .
C22 C 0.4717(2) 0.33980(16) 0.92778(15) 0.0344(4) Uani 1 1 d . . .
H22 H 0.3768 0.3689 0.9212 0.041 Uiso 1 1 calc R . .
O4 O 0.0294(2) 0.26568(12) 0.67253(11) 0.0495(4) Uani 1 1 d . . .
C4 C 0.1329(2) -0.06537(16) 0.85156(14) 0.0331(3) Uani 1 1 d . . .
H4A H 0.0786 -0.1223 0.8948 0.040 Uiso 1 1 calc R . .
H4B H 0.2568 -0.0598 0.8531 0.040 Uiso 1 1 calc R . .
C14 C -0.4859(2) -0.09290(18) 0.30220(14) 0.0363(4) Uani 1 1 d . . .
H14 H -0.5449 -0.1703 0.2530 0.044 Uiso 1 1 calc R . .
C11 C -0.3167(2) 0.13229(16) 0.44280(14) 0.0317(3) Uani 1 1 d . . .
C1 C -0.0264(4) -0.3306(2) 0.7351(2) 0.0547(6) Uani 1 1 d . . .
H1A H -0.0704 -0.4112 0.6850 0.082 Uiso 1 1 calc R . .
H1B H -0.1026 -0.3319 0.7866 0.082 Uiso 1 1 calc R . .
H1C H 0.0955 -0.3121 0.7720 0.082 Uiso 1 1 calc R . .
O5 O -0.2000(2) 0.34584(13) 0.54057(14) 0.0542(4) Uani 1 1 d . . .
C12 C -0.4325(2) 0.12323(18) 0.35151(16) 0.0379(4) Uani 1 1 d . . .
H12 H -0.4530 0.1937 0.3377 0.045 Uiso 1 1 calc R . .
Cl1 Cl 0.51124(10) 0.57825(6) 0.38952(6) 0.0655(2) Uani 1 1 d . A 1
Cl2 Cl 0.60455(13) 0.41095(7) 0.23987(6) 0.0820(3) Uani 1 1 d . A 1
C24 C 0.6609(3) 0.5045(2) 0.36913(19) 0.0504(5) Uani 1 1 d . A 1
H24A H 0.6612 0.4530 0.4207 0.060 Uiso 1 1 calc R A 1
H24B H 0.7822 0.5672 0.3814 0.060 Uiso 1 1 calc R A 1

loop_
_atom_site_aniso_label
_atom_site_aniso_U_11
_atom_site_aniso_U_22
_atom_site_aniso_U_33
_atom_site_aniso_U_23
_atom_site_aniso_U_13
_atom_site_aniso_U_12
S1 0.0239(2) 0.0455(3) 0.0243(2) 0.00849(17) 0.00207(15) 0.01025(17)
C17 0.0231(7) 0.0323(7) 0.0256(7) 0.0051(6) 0.0006(6) 0.0086(6)
N1 0.0265(6) 0.0365(7) 0.0282(7) 0.0081(6) -0.0021(5) 0.0079(5)
O2 0.0345(7) 0.0603(8) 0.0329(7) 0.0229(6) 0.0013(5) 0.0094(6)
C13 0.0313(8) 0.0534(11) 0.0317(9) 0.0141(8) 0.0016(7) 0.0157(8)
O1 0.0529(8) 0.0374(7) 0.0374(7) 0.0068(5) 0.0056(6) 0.0180(6)
C7 0.0264(7) 0.0305(7) 0.0259(7) 0.0051(6) 0.0029(6) 0.0100(6)
O3 0.0313(6) 0.0599(8) 0.0338(7) 0.0012(6) 0.0060(5) 0.0192(6)
C8 0.0269(7) 0.0289(7) 0.0247(7) 0.0038(6) 0.0041(6) 0.0093(6)
C18 0.0273(7) 0.0318(8) 0.0306(8) 0.0099(6) -0.0005(6) 0.0107(6)
C3 0.0257(7) 0.0345(8) 0.0290(8) 0.0116(6) 0.0063(6) 0.0111(6)
C19 0.0250(7) 0.0360(8) 0.0321(8) 0.0060(6) 0.0005(6) 0.0114(6)
C20 0.0290(7) 0.0297(7) 0.0281(8) 0.0024(6) 0.0018(6) 0.0036(6)
C16 0.0259(7) 0.0305(7) 0.0249(7) 0.0079(6) 0.0055(6) 0.0112(6)
C9 0.0420(9) 0.0286(8) 0.0278(8) 0.0047(6) 0.0060(7) 0.0111(7)
C10 0.0418(9) 0.0330(8) 0.0369(9) 0.0078(7) 0.0087(7) 0.0175(7)
C5 0.0298(8) 0.0353(8) 0.0259(7) 0.0066(6) -0.0015(6) 0.0132(6)
C2 0.0324(8) 0.0335(8) 0.0379(9) 0.0111(7) 0.0079(7) 0.0143(7)
C6 0.0227(7) 0.0327(7) 0.0263(7) 0.0075(6) 0.0036(6) 0.0088(6)
C21 0.0394(9) 0.0268(7) 0.0387(9) 0.0084(7) 0.0026(7) 0.0096(7)
C23 0.0385(10) 0.0447(10) 0.0425(11) 0.0077(8) 0.0114(8) 0.0021(8)
C15 0.0329(8) 0.0319(8) 0.0280(8) 0.0058(6) 0.0024(6) 0.0103(6)
C22 0.0328(8) 0.0325(8) 0.0394(9) 0.0070(7) 0.0025(7) 0.0166(7)
O4 0.0650(9) 0.0320(6) 0.0346(7) 0.0051(5) -0.0075(7) 0.0055(6)
C4 0.0299(8) 0.0395(8) 0.0322(8) 0.0146(7) 0.0057(6) 0.0130(7)
C14 0.0320(8) 0.0424(9) 0.0284(8) 0.0059(7) 0.0016(7) 0.0094(7)
C11 0.0312(8) 0.0343(8) 0.0329(8) 0.0093(7) 0.0073(6) 0.0154(6)
C1 0.0801(16) 0.0405(10) 0.0493(12) 0.0182(9) 0.0096(11) 0.0275(11)
O5 0.0710(10) 0.0363(7) 0.0590(10) 0.0064(7) 0.0060(8) 0.0299(7)
C12 0.0359(9) 0.0449(10) 0.0416(10) 0.0191(8) 0.0068(7) 0.0221(8)
Cl1 0.0787(4) 0.0586(4) 0.0713(4) 0.0208(3) 0.0166(3) 0.0375(3)
Cl2 0.1155(6) 0.0763(5) 0.0597(4) 0.0019(3) -0.0051(4) 0.0586(5)
C24 0.0533(12) 0.0411(10) 0.0528(13) 0.0125(9) 0.0039(10) 0.0148(9)

loop_
_atom_type_symbol
_atom_type_description
_atom_type_scat_dispersion_real
_atom_type_scat_dispersion_imag
_atom_type_scat_source
C C 0.0033 0.0016 'International Tables Vol C Tables 4.2.6.8 and 6.1.1.4'
H H 0.0000 0.0000 'International Tables Vol C Tables 4.2.6.8 and 6.1.1.4'
N N 0.0061 0.0033 'International Tables Vol C Tables 4.2.6.8 and 6.1.1.4'
O O 0.0106 0.0060 'International Tables Vol C Tables 4.2.6.8 and 6.1.1.4'
S S 0.1246 0.1234 'International Tables Vol C Tables 4.2.6.8 and 6.1.1.4'
Cl Cl 0.1484 0.1585 'International Tables Vol C Tables 4.2.6.8 and 6.1.1.4'

loop_
_geom_angle_atom_site_label_1
_geom_angle_atom_site_label_2
_geom_angle_atom_site_label_3
_geom_angle
O3 S1 O2 120.92(9)
O3 S1 N1 106.11(8)
O2 S1 N1 106.17(8)
O3 S1 C17 107.03(8)
O2 S1 C17 108.38(8)
N1 S1 C17 107.58(8)
C18 C17 C22 120.44(15)
C18 C17 S1 119.67(13)
C22 C17 S1 119.85(13)
C4 N1 C5 111.61(14)
C4 N1 S1 122.12(12)
C5 N1 S1 120.63(12)
C12 C13 C14 120.16(16)
C8 C7 C6 130.96(15)
C7 C8 C16 123.55(14)
C7 C8 C9 130.97(15)
C16 C8 C9 105.47(14)
C17 C18 C19 119.35(15)
C6 C3 C4 111.66(15)
C6 C3 C2 126.48(15)
C4 C3 C2 121.85(15)
C20 C19 C18 121.09(15)
C19 C20 C21 118.74(16)
C19 C20 C23 120.91(17)
C21 C20 C23 120.32(17)
C15 C16 C11 119.56(15)
C15 C16 C8 128.33(15)
C11 C16 C8 112.10(14)
O4 C9 C8 129.66(17)
O4 C9 C10 123.81(16)
C8 C9 C10 106.47(14)
O5 C10 C11 130.43(18)
O5 C10 C9 123.50(18)
C11 C10 C9 106.07(14)
N1 C5 C6 102.71(13)
O1 C2 C3 121.70(16)
O1 C2 C1 121.35(17)
C3 C2 C1 116.94(17)
C3 C6 C7 124.17(15)
C3 C6 C5 110.14(14)
C7 C6 C5 125.56(15)
C22 C21 C20 120.85(16)
C16 C15 C14 118.58(16)
C21 C22 C17 119.49(16)
N1 C4 C3 101.84(13)
C13 C14 C15 121.46(17)
C12 C11 C16 121.48(16)
C12 C11 C10 129.30(16)
C16 C11 C10 109.18(15)
C11 C12 C13 118.75(17)
Cl1 C24 Cl2 111.58(13)

loop_
_geom_bond_atom_site_label_1
_geom_bond_atom_site_label_2
_geom_bond_distance
S1 O3 1.4339(14)
S1 O2 1.4325(14)
S1 N1 1.6178(15)
S1 C17 1.7598(16)
C17 C18 1.389(2)
C17 C22 1.390(2)
N1 C4 1.470(2)
N1 C5 1.463(2)
C13 C12 1.379(3)
C13 C14 1.395(3)
O1 C2 1.214(2)
C7 C8 1.350(2)
C7 C6 1.443(2)
C8 C16 1.474(2)
C8 C9 1.490(2)
C18 C19 1.386(2)
C3 C6 1.358(2)
C3 C4 1.494(2)
C3 C2 1.491(2)
C19 C20 1.390(2)
C20 C21 1.393(3)
C20 C23 1.506(2)
C16 C15 1.391(2)
C16 C11 1.401(2)
C9 O4 1.201(2)
C9 C10 1.551(3)
C10 O5 1.205(2)
C10 C11 1.462(2)
C5 C6 1.499(2)
C2 C1 1.501(3)
C21 C22 1.386(3)
C15 C14 1.389(2)
C11 C12 1.388(2)
Cl1 C24 1.752(2)
Cl2 C24 1.764(3)

loop_
_cod_related_entry_id
_cod_related_entry_database
_cod_related_entry_code
1 ChemSpider 30660530
